data_7133550
loop_
_publ_author_name
'Patyk-Ka&#x17a;mierczak, Ewa'
'Ka&#x17a;mierczak, Micha&#x142;'

_publ_section_title
;
 Metal-free negative linear compressibility (NLC) material - the cocrystal
 of 1,2-bis(4-pyridyl)ethane and fumaric acid.
;
_journal_issue 75
_journal_name_full 'Chemical communications (Cambridge, England)'
_journal_page_first 10310
_journal_page_last 10313
_journal_paper_doi 10.1039/d4cc02183e
_journal_volume 60
_journal_year 2024
_chemical_formula_moiety 'C12 H12 N2, C4 H4 O4'
_chemical_formula_sum 'C16 H16 N2 O4'
_chemical_formula_weight 300.31
_chemical_name_systematic '1,2-bis(4-Pyridyl)ethane fumaric acid'
_space_group_crystal_system monoclinic
_space_group_IT_number 15
_space_group_name_Hall '-I 2ya'
_space_group_name_H-M_alt 'I 1 2/a 1'
_atom_sites_solution_hydrogens geom
_audit_creation_date 2024-03-15
_audit_creation_method
;
Olex2 1.5
(compiled 2024.02.16 svn.r378c4104 for OlexSys, GUI svn.r6928)
;
_audit_update_record
;
2024-03-18 deposited with the CCDC.	2024-08-08 downloaded from the CCDC.
;
_cell_angle_alpha 90
_cell_angle_beta 115.9(4)
_cell_angle_gamma 90
_cell_formula_units_Z 4
_cell_length_a 16.89(5)
_cell_length_b 3.9930(4)
_cell_length_c 20.19(5)
_cell_measurement_reflns_used 875
_cell_measurement_temperature 298
_cell_measurement_theta_max 21.1100
_cell_measurement_theta_min 4.0670
_cell_volume 1225(6)
_computing_cell_refinement 'CrysAlisPro 1.171.41.93a (Rigaku OD, 2020)'
_computing_data_collection 'CrysAlisPro 1.171.41.93a (Rigaku OD, 2020)'
_computing_data_reduction 'CrysAlisPro 1.171.41.93a (Rigaku OD, 2020)'
_computing_molecular_graphics 'Olex2 1.5 (Dolomanov et al., 2009)'
_computing_publication_material 'Olex2 1.5 (Dolomanov et al., 2009)'
_computing_structure_refinement 'SHELXL 2019/3 (Sheldrick, 2015)'
_computing_structure_solution 'SHELXS  (Sheldrick, 2008)'
_diffrn_ambient_pressure 3580000
_diffrn_ambient_temperature 298.00
_diffrn_detector 'CCD plate'
_diffrn_detector_area_resol_mean 16.1544
_diffrn_detector_type Eos
_diffrn_measured_fraction_theta_full 0.162
_diffrn_measured_fraction_theta_max 0.136
_diffrn_measurement_details
;
List of Runs (angles in degrees, time in seconds):

  # Type    Start    End  Width  t~exp~   \w     \q     \k     \f   Frames
#--------------------------------------------------------------------------
  1  \f    -35.00  19.75   0.75   30.00   0.00 -30.00   0.00    --    73
  2  \f    140.00 200.00   0.75   30.00   0.00 -30.00   0.00    --    80
  3  \f    160.00 217.00   0.75   30.00   0.00  30.00   0.00    --    76
  4  \f    -20.00  34.75   0.75   30.00   0.00  30.00   0.00    --    73
  5  \w    -24.00  24.00   0.75   30.00    --   30.00  39.46 -12.90   64
  6  \w    -24.00  24.00   0.75   30.00    --   30.00  39.46 167.10   64
  7  \w    -50.00  10.00   0.75   30.00    --  -30.00  39.46 167.10   80
  8  \w    -50.00  10.00   0.75   30.00    --  -30.00  39.46 -12.90   80
  9  \w    -64.00  -8.50   0.75   30.00    --  -30.00  81.40 -28.90   74
 10  \w    -64.00  -8.50   0.75   30.00    --  -30.00  81.40 151.10   74
 11  \w    -19.00   8.00   0.75   30.00    --   30.00  81.40 151.10   36
 12  \w    -19.00   8.00   0.75   30.00    --   30.00  81.40 -28.90   36
 13  \w    -43.00 -21.25   0.75   30.00    --   30.00 134.60 -56.90   29
 14  \w    -43.00 -21.25   0.75   30.00    --   30.00 134.60 123.10   29
 15  \w    -90.00 -36.00   0.75   30.00    --  -30.00 134.60 123.10   72
 16  \w    -90.00 -36.00   0.75   30.00    --  -30.00 134.60 -56.90   72
;
_diffrn_measurement_device 'four-circle diffractometer'
_diffrn_measurement_device_type 'Xcalibur, Eos'
_diffrn_measurement_method '\w and \f scans'
_diffrn_orient_matrix_type 'CrysAlisPro convention (1999,Acta A55,543-557)'
_diffrn_orient_matrix_UB_11 -0.0415531131
_diffrn_orient_matrix_UB_12 -0.0024192754
_diffrn_orient_matrix_UB_13 -0.0315701036
_diffrn_orient_matrix_UB_21 -0.0215755905
_diffrn_orient_matrix_UB_22 0.0114282841
_diffrn_orient_matrix_UB_23 0.0230855587
_diffrn_orient_matrix_UB_31 0.0009106449
_diffrn_orient_matrix_UB_32 0.1767741606
_diffrn_orient_matrix_UB_33 -0.0018663766
_diffrn_radiation_monochromator graphite
_diffrn_radiation_probe x-ray
_diffrn_radiation_type 'Mo K\a'
_diffrn_radiation_wavelength 0.71073
_diffrn_reflns_av_R_equivalents 0.0830
_diffrn_reflns_av_unetI/netI 0.0454
_diffrn_reflns_Laue_measured_fraction_full 0.162
_diffrn_reflns_Laue_measured_fraction_max 0.136
_diffrn_reflns_limit_h_max 18
_diffrn_reflns_limit_h_min -18
_diffrn_reflns_limit_k_max 5
_diffrn_reflns_limit_k_min -5
_diffrn_reflns_limit_l_max 23
_diffrn_reflns_limit_l_min -23
_diffrn_reflns_number 1236
_diffrn_reflns_point_group_measured_fraction_full 0.162
_diffrn_reflns_point_group_measured_fraction_max 0.136
_diffrn_reflns_theta_full 25.242
_diffrn_reflns_theta_max 28.117
_diffrn_reflns_theta_min 4.101
_diffrn_source 'fine-focus sealed X-ray tube'
_diffrn_source_type 'Enhance (Mo) X-ray Source'
_exptl_absorpt_coefficient_mu 0.119
_exptl_absorpt_correction_T_max 0.450
_exptl_absorpt_correction_T_min 0.396
_exptl_absorpt_correction_type gaussian
_exptl_absorpt_process_details
;
CrysAlisPro 1.171.41.93a (Rigaku Oxford Diffraction, 2020)
Numerical absorption correction based on gaussian integration over
a multifaceted crystal model (Absorb Angel (2004) J. Appl. Cryst. 37:486-492)
;
_exptl_crystal_colour colourless
_exptl_crystal_colour_primary colourless
_exptl_crystal_density_diffrn 1.628
_exptl_crystal_description plate
_exptl_crystal_F_000 632
_exptl_crystal_preparation 'mounted in a diamond-anvil cell '
_exptl_crystal_size_max 0.34
_exptl_crystal_size_mid 0.26
_exptl_crystal_size_min 0.05
_refine_diff_density_max 0.160
_refine_diff_density_min -0.143
_refine_diff_density_rms 0.050
_refine_ls_extinction_method none
_refine_ls_goodness_of_fit_ref 1.097
_refine_ls_hydrogen_treatment constr
_refine_ls_matrix_type full
_refine_ls_number_parameters 34
_refine_ls_number_reflns 205
_refine_ls_number_restraints 3
_refine_ls_restrained_S_all 1.095
_refine_ls_R_factor_all 0.1390
_refine_ls_R_factor_gt 0.0826
_refine_ls_shift/su_max 0.000
_refine_ls_shift/su_mean 0.000
_refine_ls_structure_factor_coef Fsqd
_refine_ls_weighting_details 'w=1/[\s^2^(Fo^2^)+(0.1618P)^2^] where P=(Fo^2^+2Fc^2^)/3'
_refine_ls_weighting_scheme calc
_refine_ls_wR_factor_gt 0.2137
_refine_ls_wR_factor_ref 0.2789
_reflns_Friedel_coverage 0.000
_reflns_number_gt 98
_reflns_number_total 205
_reflns_threshold_expression 'I > 2\s(I)'
_cod_data_source_file d4cc02183e3.cif
_cod_data_source_block etyfum_358
_cod_depositor_comments 'Adding full bibliography for 7133545--7133558.cif.'
_cod_database_code 7133550
_shelx_shelxl_version_number 2019/3
_chemical_oxdiff_formula 'c12h12n2, c4h4o4'
_shelx_space_group_comment
;
The symmetry employed for this shelxl refinement is uniquely defined
by the following loop, which should always be used as a source of
symmetry information in preference to the above space-group names.
They are only intended as comments.
;
_shelx_estimated_absorpt_t_max 0.994
_shelx_estimated_absorpt_t_min 0.961
_exptl_oxdiff_absorpt_process_details
;
Gaussian integration over a grid
of 16 x 16 x 16 points =  4096 total grid points
  Based upon method of Burnham (1966)

 Data corrected for diamond-anvil cell absorption
 Note that exptl_absorpt_correction_tmin and _tmax
 the total correction factors applied to the intensities
 The individual factors are: 
         range of dac transmission factors (min-max)      0.398     0.453
         range of gasket transmission (min-max)           1.000     1.000
         range of P media transmission (min-max)          1.000     1.000

 thickness of diamond anvil 1: 19.500 mm, mu =  0.0202 mm-1
       thickness of platten 1:  0.000 mm, mu =  0.0000 mm-1

 thickness of diamond anvil 2: 19.500 mm, mu =  0.0202 mm-1
       thickness of platten 2:  0.000 mm, mu =  0.0000 mm-1

    Gasket shadowing corrections were made based upon
    Gasket thickness = 300.0 microns, radius = 223.0 microns
    Gasket absorption coeff =         0.00 mm-1
    REFLECTION WAS CONSIDERED TOTALLY OBSCURED IF 
 FRACTION CRYSTAL ILLUMINATED WAS LESS THAN 0.00

    Absorption coeff of pressure medium =   0.00 mm-1
;
_diffrn.ambient_pressure_su 20000

_olex2_refinement_description
;
1. Fixed Uiso
 At 1.2 times of:
  All C(H) groups, All C(H,H) groups
 At 1.5 times of:
  All O(H) groups
2. Restrained distances
 O2-C7
 1.2 with sigma of 0.02
 C7-O1
 1.3 with sigma of 0.02
 C7-C8
 1.5 with sigma of 0.02
3.a Secondary CH2 refined with riding coordinates:
 C6(H6A,H6B)
3.b Aromatic/amide H refined with riding coordinates:
 C1(H1), C5(H5), C4(H4), C2(H2), C8(H8)
3.c Fitted hexagon refined as free rotating group:
 C1(N1,C5,C4,C3,C2)
3.d Idealised tetrahedral OH refined as rotating group:
 O1(H1A)
;
_ins_header
;
TITL ETYFUM_358_final in I2/a 
REM I2/a (#15 with fixed user cell (not necessary: std = user cell)!)
CELL 0.71073  16.891454   3.993045  20.194479  90.0000 115.9006  90.0000
ZERR    3.00   0.049981   0.000381   0.052367   0.0000   0.3696   0.0000
LATT  2
SYMM -x+1/2, y,-z 
SFAC C H N O
UNIT 48.00 48.00 6.00 12.00
SIZE 0.05 0.26 0.34
TREF
HKLF 4
END
;
_olex2_submission_special_instructions 'No special instructions were received'
_oxdiff_exptl_absorpt_empirical_details
;
Empirical correction (ABSPACK) includes:
- Absorption correction using spherical harmonics
- Frame scaling
;
_oxdiff_exptl_absorpt_empirical_full_max 4.233
_oxdiff_exptl_absorpt_empirical_full_min 0.361

loop_
_space_group_symop_operation_xyz
'x, y, z'
'-x+1/2, y, -z'
'x+1/2, y+1/2, z+1/2'
'-x+1, y+1/2, -z+1/2'
'-x, -y, -z'
'x-1/2, -y, z'
'-x+1/2, -y+1/2, -z+1/2'
'x, -y+1/2, z+1/2'

loop_
_atom_site_label
_atom_site_type_symbol
_atom_site_fract_x
_atom_site_fract_y
_atom_site_fract_z
_atom_site_U_iso_or_equiv
_atom_site_adp_type
_atom_site_occupancy
_atom_site_site_symmetry_order
_atom_site_calc_flag
_atom_site_refinement_flags_posn
_atom_site_refinement_flags_adp
_atom_site_refinement_flags_occupancy
_atom_site_disorder_assembly
_atom_site_disorder_group
C1 C 0.1602(10) 0.3634(18) 0.4136(8) 0.069(4) Uiso 1 1 d G . . . .
H1 H 0.219935 0.406829 0.430431 0.083 Uiso 1 1 calc R U . . .
N1 N 0.0998(11) 0.5050(12) 0.3481(8) 0.059(3) Uiso 1 1 d G . . . .
C5 C 0.0105(10) 0.4401(16) 0.3229(8) 0.055(3) Uiso 1 1 d G . . . .
H5 H -0.029926 0.534869 0.279064 0.066 Uiso 1 1 calc R U . . .
C4 C -0.0185(10) 0.2335(19) 0.3633(9) 0.060(3) Uiso 1 1 d G . . . .
H4 H -0.078236 0.190047 0.346431 0.072 Uiso 1 1 calc R U . . .
C3 C 0.0419(11) 0.0918(15) 0.4288(8) 0.069(5) Uiso 1 1 d G . . . .
C2 C 0.1312(11) 0.1568(18) 0.4540(8) 0.062(4) Uiso 1 1 d G . . . .
H2 H 0.171624 0.062001 0.497799 0.075 Uiso 1 1 calc R U . . .
C6 C 0.0035(19) -0.116(2) 0.4695(14) 0.043(3) Uiso 1 1 d . . . . .
H6A H 0.040971 -0.307446 0.492308 0.051 Uiso 1 1 calc R U . . .
H6B H -0.054353 -0.197757 0.435894 0.051 Uiso 1 1 calc R U . . .
C7 C 0.2477(16) 0.946(3) 0.3258(13) 0.103(8) Uiso 1 1 d D . . . .
C8 C 0.276(3) 1.199(2) 0.2827(17) 0.064(4) Uiso 1 1 d D . . . .
H8 H 0.332823 1.282221 0.304955 0.076 Uiso 1 1 calc R U . . .
O1 O 0.1639(16) 0.8949(16) 0.2880(11) 0.057(3) Uiso 1 1 d D . . . .
H1A H 0.146966 0.761231 0.309931 0.086 Uiso 1 1 calc R U . . .
O2 O 0.3012(18) 0.849(2) 0.3848(13) 0.074(3) Uiso 1 1 d D . . . .

loop_
_atom_type_symbol
_atom_type_description
_atom_type_scat_dispersion_real
_atom_type_scat_dispersion_imag
_atom_type_scat_source
C C 0.0033 0.0016 'International Tables Vol C Tables 4.2.6.8 and 6.1.1.4'
H H 0.0000 0.0000 'International Tables Vol C Tables 4.2.6.8 and 6.1.1.4'
N N 0.0061 0.0033 'International Tables Vol C Tables 4.2.6.8 and 6.1.1.4'
O O 0.0106 0.0060 'International Tables Vol C Tables 4.2.6.8 and 6.1.1.4'

loop_
_exptl_crystal_face_index_h
_exptl_crystal_face_index_k
_exptl_crystal_face_index_l
_exptl_crystal_face_perp_dist
6 -5 -10 0.0939
15 -2 -25 0.1385
14 3 -23 0.1818
6 5 -10 0.1690
-6 5 10 0.1613
-15 2 25 0.1094
-13 -3 21 0.1266
14 0 13 0.0250
-14 0 -13 0.0250

loop_
_geom_angle_atom_site_label_1
_geom_angle_atom_site_label_2
_geom_angle_atom_site_label_3
_geom_angle
_geom_angle_site_symmetry_1
_geom_angle_site_symmetry_3
_geom_angle_publ_flag
N1 C1 H1 120.0 . . ?
N1 C1 C2 120.0 . . ?
C2 C1 H1 120.0 . . ?
C1 N1 C5 120.0 . . ?
N1 C5 H5 120.0 . . ?
C4 C5 N1 120.0 . . ?
C4 C5 H5 120.0 . . ?
C5 C4 H4 120.0 . . ?
C3 C4 C5 120.0 . . ?
C3 C4 H4 120.0 . . ?
C4 C3 C2 120.0 . . ?
C4 C3 C6 115.7(14) . . ?
C2 C3 C6 124.3(14) . . ?
C1 C2 H2 120.0 . . ?
C3 C2 C1 120.0 . . ?
C3 C2 H2 120.0 . . ?
C3 C6 C6 107.3(9) . 5_556 ?
C3 C6 H6A 110.3 . . ?
C3 C6 H6B 110.3 . . ?
C6 C6 H6A 110.3 5_556 . ?
C6 C6 H6B 110.3 5_556 . ?
H6A C6 H6B 108.5 . . ?
O1 C7 C8 107(2) . . ?
O2 C7 C8 119(2) . . ?
O2 C7 O1 133.3(17) . . ?
C7 C8 H8 118.2 . . ?
C8 C8 C7 124(4) 7_575 . ?
C8 C8 H8 118.2 7_575 . ?
C7 O1 H1A 109.5 . . ?

loop_
_geom_bond_atom_site_label_1
_geom_bond_atom_site_label_2
_geom_bond_distance
_geom_bond_site_symmetry_2
_geom_bond_publ_flag
C1 H1 0.9300 . ?
C1 N1 1.3900 . ?
C1 C2 1.3900 . ?
N1 C5 1.3900 . ?
C5 H5 0.9300 . ?
C5 C4 1.3900 . ?
C4 H4 0.9300 . ?
C4 C3 1.3900 . ?
C3 C2 1.3900 . ?
C3 C6 1.502(9) . ?
C2 H2 0.9300 . ?
C6 C6 1.59(2) 5_556 ?
C6 H6A 0.9700 . ?
C6 H6B 0.9700 . ?
C7 C8 1.535(15) . ?
C7 O1 1.30(2) . ?
C7 O2 1.20(2) . ?
C8 C8 1.29(7) 7_575 ?
C8 H8 0.9300 . ?
O1 H1A 0.8200 . ?

loop_
_geom_torsion_atom_site_label_1
_geom_torsion_atom_site_label_2
_geom_torsion_atom_site_label_3
_geom_torsion_atom_site_label_4
_geom_torsion
_geom_torsion_site_symmetry_1
_geom_torsion_site_symmetry_2
_geom_torsion_site_symmetry_3
_geom_torsion_site_symmetry_4
_geom_torsion_publ_flag
C1 N1 C5 C4 0.0 . . . . ?
N1 C1 C2 C3 0.0 . . . . ?
N1 C5 C4 C3 0.0 . . . . ?
C5 C4 C3 C2 0.0 . . . . ?
C5 C4 C3 C6 177.7(5) . . . . ?
C4 C3 C2 C1 0.0 . . . . ?
C4 C3 C6 C6 -97(3) . . . 5_556 ?
C2 C1 N1 C5 0.0 . . . . ?
C2 C3 C6 C6 81(3) . . . 5_556 ?
C6 C3 C2 C1 -177.5(5) . . . . ?
O1 C7 C8 C8 -7(2) . . . 7_575 ?
O2 C7 C8 C8 175.6(13) . . . 7_575 ?

loop_
_exptl_oxdiff_crystal_face_indexfrac_h
_exptl_oxdiff_crystal_face_indexfrac_k
_exptl_oxdiff_crystal_face_indexfrac_l
_exptl_oxdiff_crystal_face_x
_exptl_oxdiff_crystal_face_y
_exptl_oxdiff_crystal_face_z
6.0599 -5.2512 -9.9507 0.0750 -0.4205 -0.9042
14.9469 -2.3006 -24.8561 0.1692 -0.9226 -0.3467
14.0055 2.8834 -23.4385 0.1510 -0.8103 0.5662
5.8762 5.2575 -9.9527 0.0573 -0.2965 0.9533
-6.1888 5.2334 10.1663 -0.0764 0.4280 0.9005
-15.1191 2.1608 25.1474 -0.1709 0.9314 0.3213
-12.8150 -3.4804 21.4709 -0.1369 0.7324 -0.6670
14.0852 0.0661 13.1312 -1.0000 0.0000 0.0000
-14.0852 -0.0661 -13.1312 1.0000 0.0000 0.0000
